data_4132514
loop_
_publ_author_name
'Rocchigiani, Luca'
'Fernandez-Cestau, Julio'
'Chambrier, Isabelle'
'Hrob\'arik, Peter'
'Bochmann, Manfred'

_publ_section_title
;
 Unlocking Structural Diversity in Gold(III) Hydrides: Unexpected
 Interplay of cis/ trans-Influence on Stability, Insertion Chemistry, and
 NMR Chemical Shifts.
;
_journal_issue 26
_journal_name_full 'Journal of the American Chemical Society'
_journal_page_first 8287
_journal_page_last 8302
_journal_paper_doi 10.1021/jacs.8b04478
_journal_volume 140
_journal_year 2018
_chemical_formula_sum 'C40 H50 Au2 O2'
_chemical_formula_weight 956.73
_space_group_IT_number 14
_space_group_name_Hall '-P 2ybc'
_space_group_name_H-M_alt 'P 1 21/c 1'
_symmetry_cell_setting monoclinic
_symmetry_Int_Tables_number 14
_symmetry_space_group_name_Hall '-P 2ybc'
_symmetry_space_group_name_H-M 'P 1 21/c 1'
_atom_sites_solution_hydrogens mixed
_audit_creation_date 2018-02-02T17:08:06-00:00
_audit_creation_method 'WinGX routine CIF_UPDATE'
_cell_angle_alpha 90
_cell_angle_beta 98.1470(10)
_cell_angle_gamma 90
_cell_formula_units_Z 2
_cell_length_a 14.6204(2)
_cell_length_b 5.96800(10)
_cell_length_c 19.8075(2)
_cell_measurement_reflns_used 18878
_cell_measurement_temperature 100(2)
_cell_measurement_theta_max 30.703
_cell_measurement_theta_min 2.104
_cell_volume 1710.85(4)
_computing_cell_refinement 'CrysAlisPro 1.171.39.34b (Rigaku OD, 2017)'
_computing_data_collection 'CrysAlisPro 1.171.39.34b (Rigaku OD, 2017)'
_computing_data_reduction 'CrysAlisPro 1.171.39.34b (Rigaku OD, 2017)'
_computing_structure_refinement 'SHELXL-2014/7 (Sheldrick, 2014)'
_diffrn_ambient_environment N~2~
_diffrn_ambient_temperature 100(2)
_diffrn_detector 'CCD plate'
_diffrn_measured_fraction_theta_full 0.999
_diffrn_measured_fraction_theta_max 0.999
_diffrn_measurement_device 'four-circle diffractometer'
_diffrn_measurement_device_type 'XtaLAB AFC12 (RCD3): Kappa single'
_diffrn_measurement_method '\w scans'
_diffrn_orient_matrix_type 'CrysAlisPro convention (1999,Acta A55,543-557)'
_diffrn_orient_matrix_UB_11 0.0252061
_diffrn_orient_matrix_UB_12 0.0822054
_diffrn_orient_matrix_UB_13 0.0207928
_diffrn_orient_matrix_UB_21 0.0407893
_diffrn_orient_matrix_UB_22 -0.031023
_diffrn_orient_matrix_UB_23 -0.0132333
_diffrn_orient_matrix_UB_31 -0.0100552
_diffrn_orient_matrix_UB_32 0.0800336
_diffrn_orient_matrix_UB_33 -0.0264948
_diffrn_radiation_monochromator mirror
_diffrn_radiation_probe x-ray
_diffrn_radiation_type MoK\a
_diffrn_radiation_wavelength 0.71073
_diffrn_reflns_av_R_equivalents 0.0515
_diffrn_reflns_av_unetI/netI 0.0651
_diffrn_reflns_Laue_measured_fraction_full 0.999
_diffrn_reflns_Laue_measured_fraction_max 0.999
_diffrn_reflns_limit_h_max 18
_diffrn_reflns_limit_h_min -18
_diffrn_reflns_limit_k_max 7
_diffrn_reflns_limit_k_min -7
_diffrn_reflns_limit_l_max 25
_diffrn_reflns_limit_l_min -25
_diffrn_reflns_number 37561
_diffrn_reflns_point_group_measured_fraction_full 0.999
_diffrn_reflns_point_group_measured_fraction_max 0.999
_diffrn_reflns_theta_full 25.242
_diffrn_reflns_theta_max 27.476
_diffrn_reflns_theta_min 2.077
_diffrn_source 'Rotating-anode X-ray tube'
_diffrn_source_type 'Rigaku (Mo) X-ray Source'
_exptl_absorpt_coefficient_mu 8.599
_exptl_absorpt_correction_T_max 1
_exptl_absorpt_correction_T_min 0.69644
_exptl_absorpt_correction_type multi-scan
_exptl_absorpt_process_details
;
        CrysAlisPro 1.171.39.34b (Rigaku Oxford Diffraction, 2017)
        Empirical absorption correction using spherical harmonics,
 implemented in SCALE3 ABSPACK scaling algorithm.
;
_exptl_crystal_colour gold
_exptl_crystal_density_diffrn 1.857
_exptl_crystal_description block
_exptl_crystal_F_000 928
_exptl_crystal_size_max 0.15
_exptl_crystal_size_mid 0.05
_exptl_crystal_size_min 0.02
_refine_diff_density_max 1.146
_refine_diff_density_min -0.921
_refine_diff_density_rms 0.175
_refine_ls_extinction_method none
_refine_ls_goodness_of_fit_ref 1.241
_refine_ls_hydrogen_treatment mixed
_refine_ls_matrix_type full
_refine_ls_number_parameters 209
_refine_ls_number_reflns 3923
_refine_ls_number_restraints 0
_refine_ls_restrained_S_all 1.241
_refine_ls_R_factor_all 0.0234
_refine_ls_R_factor_gt 0.0223
_refine_ls_shift/su_max 0.002
_refine_ls_shift/su_mean 0
_refine_ls_structure_factor_coef Fsqd
_refine_ls_weighting_details 'w=1/[\s^2^(Fo^2^)+(0.0148P)^2^+3.0703P] where P=(Fo^2^+2Fc^2^)/3'
_refine_ls_weighting_scheme calc
_refine_ls_wR_factor_gt 0.0494
_refine_ls_wR_factor_ref 0.0497
_reflns_Friedel_coverage 0
_reflns_number_gt 3829
_reflns_number_total 3923
_reflns_threshold_expression 'I > 2\s(I)'
_cod_data_source_file ja8b04478_si_002.cif
_cod_data_source_block bridginghydroxide
_cod_original_sg_symbol_H-M 'P 21/c'
_cod_database_code 4132514
_shelx_estimated_absorpt_t_min 0.359
_shelx_estimated_absorpt_t_max 0.847

loop_
_symmetry_equiv_pos_as_xyz
'x, y, z'
'-x, y+1/2, -z+1/2'
'-x, -y, -z'
'x, -y-1/2, z-1/2'

loop_
_atom_site_label
_atom_site_type_symbol
_atom_site_fract_x
_atom_site_fract_y
_atom_site_fract_z
_atom_site_U_iso_or_equiv
_atom_site_adp_type
_atom_site_occupancy
_atom_site_site_symmetry_order
_atom_site_calc_flag
_atom_site_refinement_flags_posn
_atom_site_refinement_flags_adp
C1 C 0.3334(2) 0.2985(6) 0.40177(17) 0.0135(7) Uani 1 1 d . .
C2 C 0.2515(2) 0.1897(6) 0.40854(17) 0.0154(7) Uani 1 1 d . .
H2 H 0.2529 0.0552 0.4343 0.018 Uiso 1 1 calc R U
C3 C 0.1668(2) 0.2762(6) 0.37782(17) 0.0152(7) Uani 1 1 d . .
C4 C 0.1684(2) 0.4756(6) 0.34059(17) 0.0176(7) Uani 1 1 d . .
H4 H 0.1116 0.5372 0.3193 0.021 Uiso 1 1 calc R U
C5 C 0.2501(2) 0.5861(6) 0.33381(17) 0.0166(7) Uani 1 1 d . .
H5 H 0.2488 0.7218 0.3086 0.02 Uiso 1 1 calc R U
C6 C 0.3346(2) 0.4970(6) 0.36423(17) 0.0150(7) Uani 1 1 d . .
C7 C 0.4280(2) 0.5835(6) 0.36082(17) 0.0148(7) Uani 1 1 d . .
C8 C 0.4538(3) 0.7658(6) 0.32325(18) 0.0180(7) Uani 1 1 d . .
H8 H 0.4074 0.8547 0.2975 0.022 Uiso 1 1 calc R U
C9 C 0.5463(3) 0.8183(6) 0.32322(19) 0.0203(8) Uani 1 1 d . .
H9 H 0.5622 0.9413 0.2968 0.024 Uiso 1 1 calc R U
C10 C 0.6166(3) 0.6936(6) 0.36142(18) 0.0170(7) Uani 1 1 d . .
C11 C 0.5906(2) 0.5126(6) 0.39970(17) 0.0161(7) Uani 1 1 d . .
H11 H 0.6368 0.4254 0.4262 0.019 Uiso 1 1 calc R U
C12 C 0.4980(2) 0.4598(6) 0.39914(16) 0.0129(6) Uani 1 1 d . .
C13 C 0.0741(2) 0.1608(6) 0.38397(18) 0.0174(7) Uani 1 1 d . .
C14 C 0.0341(3) 0.0685(7) 0.31396(19) 0.0249(8) Uani 1 1 d . .
H14A H 0.0774 -0.0396 0.2989 0.037 Uiso 1 1 calc R U
H14B H 0.0242 0.1919 0.2811 0.037 Uiso 1 1 calc R U
H14C H -0.0249 -0.0059 0.3171 0.037 Uiso 1 1 calc R U
C15 C 0.0069(3) 0.3316(7) 0.4078(2) 0.0285(9) Uani 1 1 d . .
H15A H -0.0507 0.256 0.4142 0.043 Uiso 1 1 calc R U
H15B H -0.0062 0.4496 0.3734 0.043 Uiso 1 1 calc R U
H15C H 0.0348 0.3983 0.4511 0.043 Uiso 1 1 calc R U
C16 C 0.0855(3) -0.0316(6) 0.43498(18) 0.0200(8) Uani 1 1 d . .
H16A H 0.025 -0.0974 0.4384 0.03 Uiso 1 1 calc R U
H16B H 0.113 0.0249 0.4797 0.03 Uiso 1 1 calc R U
H16C H 0.126 -0.1461 0.4196 0.03 Uiso 1 1 calc R U
C17 C 0.7189(3) 0.7449(6) 0.35824(19) 0.0186(7) Uani 1 1 d . .
C18 C 0.7441(3) 0.6483(7) 0.2917(2) 0.0254(9) Uani 1 1 d . .
H18A H 0.8081 0.688 0.2874 0.038 Uiso 1 1 calc R U
H18B H 0.7026 0.7104 0.253 0.038 Uiso 1 1 calc R U
H18C H 0.7378 0.4849 0.2921 0.038 Uiso 1 1 calc R U
C19 C 0.7826(3) 0.6371(7) 0.41735(19) 0.0230(8) Uani 1 1 d . .
H19A H 0.8464 0.6861 0.4161 0.035 Uiso 1 1 calc R U
H19B H 0.7791 0.4736 0.4131 0.035 Uiso 1 1 calc R U
H19C H 0.7633 0.6826 0.4607 0.035 Uiso 1 1 calc R U
C20 C 0.7351(3) 0.9983(7) 0.3613(2) 0.0309(10) Uani 1 1 d . .
H20A H 0.7168 1.0581 0.4034 0.046 Uiso 1 1 calc R U
H20B H 0.6982 1.0697 0.3219 0.046 Uiso 1 1 calc R U
H20C H 0.8008 1.0294 0.3603 0.046 Uiso 1 1 calc R U
Au1 Au 0.45652(2) 0.19480(2) 0.44848(2) 0.01225(5) Uani 1 1 d . .
O1 O 0.58580(16) 0.0904(4) 0.50030(12) 0.0159(5) Uani 1 1 d . .
H1 H 0.613(4) 0.213(10) 0.533(3) 0.065(19) Uiso 1 1 d . .

loop_
_atom_site_aniso_label
_atom_site_aniso_U_11
_atom_site_aniso_U_22
_atom_site_aniso_U_33
_atom_site_aniso_U_23
_atom_site_aniso_U_13
_atom_site_aniso_U_12
C1 0.0130(16) 0.0146(17) 0.0128(15) -0.0004(13) 0.0012(13) 0.0033(13)
C2 0.0164(17) 0.0157(17) 0.0147(16) 0.0011(13) 0.0043(13) 0.0019(14)
C3 0.0151(17) 0.0159(17) 0.0144(16) -0.0026(13) 0.0019(13) 0.0001(13)
C4 0.0136(16) 0.0205(18) 0.0176(16) -0.0008(14) -0.0011(13) 0.0054(14)
C5 0.0157(17) 0.0169(17) 0.0170(16) 0.0015(14) 0.0014(13) 0.0025(14)
C6 0.0143(16) 0.0153(17) 0.0149(16) -0.0012(13) 0.0006(13) 0.0010(13)
C7 0.0141(16) 0.0152(17) 0.0150(15) -0.0008(14) 0.0013(13) -0.0002(14)
C8 0.0205(18) 0.0137(17) 0.0187(17) 0.0041(14) -0.0003(14) 0.0008(14)
C9 0.0247(19) 0.0175(18) 0.0190(17) 0.0036(14) 0.0040(15) -0.0033(15)
C10 0.0195(18) 0.0158(17) 0.0163(16) -0.0016(14) 0.0046(14) -0.0023(14)
C11 0.0152(17) 0.0153(17) 0.0177(16) -0.0001(14) 0.0014(13) 0.0025(13)
C12 0.0146(16) 0.0107(16) 0.0131(15) -0.0013(13) 0.0012(13) 0.0007(13)
C13 0.0133(16) 0.0185(18) 0.0205(17) -0.0026(14) 0.0024(14) -0.0008(14)
C14 0.0215(19) 0.027(2) 0.0252(19) 0.0001(17) -0.0020(15) -0.0060(16)
C15 0.0180(19) 0.026(2) 0.044(2) -0.0010(18) 0.0116(18) 0.0015(16)
C16 0.0168(17) 0.023(2) 0.0209(17) 0.0003(15) 0.0049(14) -0.0033(15)
C17 0.0161(17) 0.0156(17) 0.0247(18) -0.0041(15) 0.0052(15) -0.0059(14)
C18 0.024(2) 0.030(2) 0.025(2) -0.0003(17) 0.0110(16) -0.0061(16)
C19 0.0151(18) 0.030(2) 0.0242(19) -0.0031(16) 0.0027(15) -0.0049(15)
C20 0.022(2) 0.018(2) 0.054(3) -0.0036(19) 0.0091(19) -0.0055(16)
Au1 0.01102(7) 0.01254(7) 0.01287(7) 0.00251(5) 0.00060(5) 0.00061(5)
O1 0.0123(11) 0.0155(12) 0.0190(12) 0.0052(10) -0.0005(9) -0.0008(10)

loop_
_atom_type_symbol
_atom_type_description
_atom_type_scat_dispersion_real
_atom_type_scat_dispersion_imag
_atom_type_scat_source
C C 0.0033 0.0016 'International Tables Vol C Tables 4.2.6.8 and 6.1.1.4'
H H 0 0 'International Tables Vol C Tables 4.2.6.8 and 6.1.1.4'
Au Au -2.0133 8.8022 'International Tables Vol C Tables 4.2.6.8 and 6.1.1.4'
O O 0.0106 0.006 'International Tables Vol C Tables 4.2.6.8 and 6.1.1.4'

loop_
_geom_angle_atom_site_label_1
_geom_angle_atom_site_label_2
_geom_angle_atom_site_label_3
_geom_angle
_geom_angle_site_symmetry_1
_geom_angle_site_symmetry_3
C2 C1 C6 121.6(3) . .
C2 C1 Au1 122.9(3) . .
C6 C1 Au1 115.4(2) . .
C1 C2 C3 120.6(3) . .
C1 C2 H2 119.7 . .
C3 C2 H2 119.7 . .
C2 C3 C4 117.5(3) . .
C2 C3 C13 122.4(3) . .
C4 C3 C13 120.1(3) . .
C5 C4 C3 122.2(3) . .
C5 C4 H4 118.9 . .
C3 C4 H4 118.9 . .
C4 C5 C6 119.8(3) . .
C4 C5 H5 120.1 . .
C6 C5 H5 120.1 . .
C5 C6 C1 118.3(3) . .
C5 C6 C7 128.0(3) . .
C1 C6 C7 113.7(3) . .
C12 C7 C8 117.9(3) . .
C12 C7 C6 113.8(3) . .
C8 C7 C6 128.2(3) . .
C9 C8 C7 120.7(3) . .
C9 C8 H8 119.6 . .
C7 C8 H8 119.6 . .
C8 C9 C10 121.4(3) . .
C8 C9 H9 119.3 . .
C10 C9 H9 119.3 . .
C9 C10 C11 117.8(3) . .
C9 C10 C17 121.1(3) . .
C11 C10 C17 121.0(3) . .
C12 C11 C10 120.6(3) . .
C12 C11 H11 119.7 . .
C10 C11 H11 119.7 . .
C11 C12 C7 121.5(3) . .
C11 C12 Au1 122.6(3) . .
C7 C12 Au1 115.7(2) . .
C16 C13 C14 108.8(3) . .
C16 C13 C15 108.1(3) . .
C14 C13 C15 109.8(3) . .
C16 C13 C3 112.0(3) . .
C14 C13 C3 108.5(3) . .
C15 C13 C3 109.6(3) . .
C13 C14 H14A 109.5 . .
C13 C14 H14B 109.5 . .
H14A C14 H14B 109.5 . .
C13 C14 H14C 109.5 . .
H14A C14 H14C 109.5 . .
H14B C14 H14C 109.5 . .
C13 C15 H15A 109.5 . .
C13 C15 H15B 109.5 . .
H15A C15 H15B 109.5 . .
C13 C15 H15C 109.5 . .
H15A C15 H15C 109.5 . .
H15B C15 H15C 109.5 . .
C13 C16 H16A 109.5 . .
C13 C16 H16B 109.5 . .
H16A C16 H16B 109.5 . .
C13 C16 H16C 109.5 . .
H16A C16 H16C 109.5 . .
H16B C16 H16C 109.5 . .
C20 C17 C19 108.1(3) . .
C20 C17 C18 110.5(3) . .
C19 C17 C18 107.8(3) . .
C20 C17 C10 110.0(3) . .
C19 C17 C10 112.0(3) . .
C18 C17 C10 108.3(3) . .
C17 C18 H18A 109.5 . .
C17 C18 H18B 109.5 . .
H18A C18 H18B 109.5 . .
C17 C18 H18C 109.5 . .
H18A C18 H18C 109.5 . .
H18B C18 H18C 109.5 . .
C17 C19 H19A 109.5 . .
C17 C19 H19B 109.5 . .
H19A C19 H19B 109.5 . .
C17 C19 H19C 109.5 . .
H19A C19 H19C 109.5 . .
H19B C19 H19C 109.5 . .
C17 C20 H20A 109.5 . .
C17 C20 H20B 109.5 . .
H20A C20 H20B 109.5 . .
C17 C20 H20C 109.5 . .
H20A C20 H20C 109.5 . .
H20B C20 H20C 109.5 . .
C12 Au1 C1 81.07(14) . .
C12 Au1 O1 99.10(12) . .
C1 Au1 O1 178.37(11) . .
C12 Au1 O1 178.83(11) . 3_656
C1 Au1 O1 99.51(12) . 3_656
O1 Au1 O1 80.35(10) . 3_656
C12 Au1 Au1 139.33(10) . 3_656
C1 Au1 Au1 139.60(10) . 3_656
O1 Au1 Au1 40.23(7) . 3_656
O1 Au1 Au1 40.11(6) 3_656 3_656
Au1 O1 Au1 99.65(10) . 3_656
Au1 O1 H1 110(3) . .
Au1 O1 H1 113(3) 3_656 .

loop_
_geom_bond_atom_site_label_1
_geom_bond_atom_site_label_2
_geom_bond_distance
_geom_bond_site_symmetry_2
C1 C2 1.385(5) .
C1 C6 1.400(5) .
C1 Au1 2.002(3) .
C2 C3 1.399(5) .
C2 H2 0.95 .
C3 C4 1.402(5) .
C3 C13 1.540(5) .
C4 C5 1.388(5) .
C4 H4 0.95 .
C5 C6 1.400(5) .
C5 H5 0.95 .
C6 C7 1.470(5) .
C7 C12 1.396(5) .
C7 C8 1.400(5) .
C8 C9 1.388(5) .
C8 H8 0.95 .
C9 C10 1.401(5) .
C9 H9 0.95 .
C10 C11 1.403(5) .
C10 C17 1.536(5) .
C11 C12 1.389(5) .
C11 H11 0.95 .
C12 Au1 1.998(3) .
C13 C16 1.523(5) .
C13 C14 1.529(5) .
C13 C15 1.536(5) .
C14 H14A 0.98 .
C14 H14B 0.98 .
C14 H14C 0.98 .
C15 H15A 0.98 .
C15 H15B 0.98 .
C15 H15C 0.98 .
C16 H16A 0.98 .
C16 H16B 0.98 .
C16 H16C 0.98 .
C17 C20 1.531(5) .
C17 C19 1.531(5) .
C17 C18 1.531(5) .
C18 H18A 0.98 .
C18 H18B 0.98 .
C18 H18C 0.98 .
C19 H19A 0.98 .
C19 H19B 0.98 .
C19 H19C 0.98 .
C20 H20A 0.98 .
C20 H20B 0.98 .
C20 H20C 0.98 .
Au1 O1 2.113(2) .
Au1 O1 2.118(2) 3_656
Au1 Au1 3.2330(2) 3_656
O1 Au1 2.118(2) 3_656
O1 H1 1.01(6) .
